data_4020173
loop_
_publ_author_name
'Dwight D. Kim'
'Suk Joong Lee'
'Peter Beak'

_journal_name_full 'Journal of Organic Chemistry'
_journal_page_first 5376
_journal_page_last 5386
_journal_paper_doi 10.1021/jo047752m
_journal_volume 70
_journal_year 2005
_chemical_formula_moiety 'C26 H32 Br N O4'
_chemical_formula_sum 'C26 H32 Br N O4'
_chemical_formula_weight 502.44
_space_group_IT_number 14
_symmetry_cell_setting monoclinic
_symmetry_space_group_name_Hall '-P 2yn'
_symmetry_space_group_name_H-M 'P 1 21/n 1'
_cell_angle_alpha 90.00
_cell_angle_beta 99.240(6)
_cell_angle_gamma 90.00
_cell_formula_units_Z 4
_cell_length_a 6.149(2)
_cell_length_b 24.262(8)
_cell_length_c 16.606(5)
_cell_measurement_temperature 193(2)
_cell_volume 2445.3(13)
_diffrn_ambient_temperature 193(2)
_exptl_crystal_density_diffrn 1.365
_cod_depositor_comments
;
The following automatic conversions were performed:
'_symmetry_cell_setting' value 'Monoclinic' changed to 'monoclinic'
according to '/home/saulius/struct/CIF-dictionaries/cif_core.dic'
dictionary named 'cif_core.dic' version 2.4.1 from 2010-06-29.

Automatic conversion script
Id: cif_fix_enum 1527 2010-12-29 10:47:43Z saulius 
;
_cod_original_sg_symbol_Hall '-P 2yn '
_cod_original_sg_symbol_H-M 'P 21/n'
_cod_database_code 4020173

loop_
_symmetry_equiv_pos_as_xyz
'x, y, z'
'-x+1/2, y+1/2, -z+1/2'
'-x, -y, -z'
'x-1/2, -y-1/2, z-1/2'

loop_
_atom_site_label
_atom_site_type_symbol
_atom_site_fract_x
_atom_site_fract_y
_atom_site_fract_z
_atom_site_U_iso_or_equiv
_atom_site_adp_type
_atom_site_occupancy
_atom_site_symmetry_multiplicity
_atom_site_calc_flag
_atom_site_refinement_flags
_atom_site_disorder_assembly
_atom_site_disorder_group
Br1 Br 0.07647(6) 0.074691(14) 0.14123(2) 0.06546(15) Uani 1 1 d . . .
C1 C 0.5446(5) 0.19459(12) 0.12197(17) 0.0390(7) Uani 1 1 d . . .
H1 H 0.6973 0.1997 0.1411 0.047 Uiso 1 1 calc R . .
C2 C 0.4428(5) 0.14744(12) 0.14357(17) 0.0422(8) Uani 1 1 d . . .
H2 H 0.5239 0.1204 0.1773 0.051 Uiso 1 1 calc R . .
C3 C 0.2203(5) 0.14016(11) 0.11515(18) 0.0421(8) Uani 1 1 d . . .
C4 C 0.1006(5) 0.17929(13) 0.06692(18) 0.0451(8) Uani 1 1 d . . .
H4 H -0.0520 0.1739 0.0479 0.054 Uiso 1 1 calc R . .
C5 C 0.2049(4) 0.22619(12) 0.04661(17) 0.0402(8) Uani 1 1 d . . .
H5 H 0.1221 0.2534 0.0139 0.048 Uiso 1 1 calc R . .
C6 C 0.4291(4) 0.23483(11) 0.07286(16) 0.0329(7) Uani 1 1 d . . .
C7 C 0.5389(4) 0.28606(11) 0.04728(17) 0.0355(7) Uani 1 1 d . . .
H7 H 0.4256 0.3087 0.0119 0.043 Uiso 1 1 calc R . .
C8 C 0.6471(4) 0.32209(11) 0.11940(17) 0.0361(7) Uani 1 1 d . . .
H8 H 0.7825 0.3028 0.1470 0.043 Uiso 1 1 calc R . .
C9 C 0.7154(4) 0.37866(12) 0.08989(18) 0.0443(8) Uani 1 1 d . . .
H9A H 0.8113 0.3974 0.1353 0.053 Uiso 1 1 calc R . .
H9B H 0.8019 0.3732 0.0451 0.053 Uiso 1 1 calc R . .
C10 C 0.5164(5) 0.41544(12) 0.0596(2) 0.0572(9) Uani 1 1 d . . .
H10A H 0.5689 0.4527 0.0477 0.069 Uiso 1 1 calc R . .
H10B H 0.4353 0.4000 0.0083 0.069 Uiso 1 1 calc R . .
C11 C 0.3606(5) 0.42018(13) 0.1218(2) 0.0625(10) Uani 1 1 d . . .
H11A H 0.2272 0.4407 0.0972 0.075 Uiso 1 1 calc R . .
H11B H 0.4335 0.4414 0.1695 0.075 Uiso 1 1 calc R . .
C12 C 0.2925(5) 0.36391(12) 0.15045(19) 0.0489(8) Uani 1 1 d . . .
H12A H 0.2031 0.3686 0.1946 0.059 Uiso 1 1 calc R . .
H12B H 0.2024 0.3442 0.1046 0.059 Uiso 1 1 calc R . .
C13 C 0.4971(4) 0.33132(11) 0.18129(19) 0.0364(7) Uani 1 1 d . . .
C14 C 0.5459(4) 0.31936(11) 0.26006(19) 0.0404(8) Uani 1 1 d . . .
H14 H 0.4405 0.3284 0.2939 0.048 Uiso 1 1 calc R . .
C15 C 0.7406(4) 0.23577(11) 0.31738(16) 0.0336(7) Uani 1 1 d . . .
C16 C 0.9089(4) 0.20075(12) 0.30471(17) 0.0387(7) Uani 1 1 d . . .
H16 H 1.0340 0.2149 0.2847 0.046 Uiso 1 1 calc R . .
C17 C 0.8951(5) 0.14525(13) 0.32120(17) 0.0431(8) Uani 1 1 d . . .
H17 H 1.0115 0.1213 0.3127 0.052 Uiso 1 1 calc R . .
C18 C 0.7121(5) 0.12404(12) 0.35022(18) 0.0423(8) Uani 1 1 d . . .
C19 C 0.5458(5) 0.15897(13) 0.36339(16) 0.0437(8) Uani 1 1 d . . .
H19 H 0.4212 0.1450 0.3839 0.052 Uiso 1 1 calc R . .
C20 C 0.5603(4) 0.21485(12) 0.34658(17) 0.0396(7) Uani 1 1 d . . .
H20 H 0.4443 0.2389 0.3553 0.048 Uiso 1 1 calc R . .
C21 C 0.5270(6) 0.04431(14) 0.3891(2) 0.0758(11) Uani 1 1 d . . .
H21A H 0.5024 0.0623 0.4397 0.114 Uiso 1 1 calc R . .
H21B H 0.5529 0.0049 0.3991 0.114 Uiso 1 1 calc R . .
H21C H 0.3968 0.0493 0.3472 0.114 Uiso 1 1 calc R . .
C22 C 0.9191(5) 0.32507(12) 0.33565(17) 0.0368(7) Uani 1 1 d . . .
C23 C 0.9910(4) 0.42270(12) 0.36851(17) 0.0391(7) Uani 1 1 d . . .
C24 C 1.2393(5) 0.42341(12) 0.3733(2) 0.0554(9) Uani 1 1 d . . .
H24A H 1.3019 0.3896 0.3996 0.083 Uiso 1 1 calc R . .
H24B H 1.3006 0.4554 0.4052 0.083 Uiso 1 1 calc R . .
H24C H 1.2761 0.4258 0.3181 0.083 Uiso 1 1 calc R . .
C25 C 0.8881(5) 0.47374(13) 0.3265(2) 0.0591(9) Uani 1 1 d . . .
H25A H 0.9300 0.4767 0.2721 0.089 Uiso 1 1 calc R . .
H25B H 0.9400 0.5063 0.3588 0.089 Uiso 1 1 calc R . .
H25C H 0.7273 0.4713 0.3212 0.089 Uiso 1 1 calc R . .
C26 C 0.9243(6) 0.41592(13) 0.45149(19) 0.0642(10) Uani 1 1 d . . .
H26A H 0.7633 0.4164 0.4460 0.096 Uiso 1 1 calc R . .
H26B H 0.9858 0.4462 0.4870 0.096 Uiso 1 1 calc R . .
H26C H 0.9806 0.3807 0.4753 0.096 Uiso 1 1 calc R . .
N1 N 0.7483(4) 0.29346(9) 0.29786(13) 0.0342(6) Uani 1 1 d . . .
O1 O 0.7113(3) 0.27297(8) 0.00177(11) 0.0438(5) Uani 1 1 d . . .
H1A H 0.6607 0.2531 -0.0383 0.066 Uiso 1 1 calc R . .
O2 O 0.7135(4) 0.06814(8) 0.36197(13) 0.0567(6) Uani 1 1 d . . .
O3 O 0.8882(3) 0.37810(8) 0.31478(11) 0.0444(5) Uani 1 1 d . . .
O4 O 1.0800(3) 0.30683(8) 0.38052(12) 0.0410(5) Uani 1 1 d . . .

loop_
_atom_site_aniso_label
_atom_site_aniso_U_11
_atom_site_aniso_U_22
_atom_site_aniso_U_33
_atom_site_aniso_U_23
_atom_site_aniso_U_13
_atom_site_aniso_U_12
Br1 0.0769(3) 0.0454(2) 0.0821(3) -0.0030(2) 0.0372(2) -0.0069(2)
C1 0.0358(17) 0.0421(19) 0.038(2) -0.0075(15) 0.0033(15) 0.0028(16)
C2 0.049(2) 0.045(2) 0.0325(19) -0.0036(15) 0.0054(16) 0.0110(16)
C3 0.050(2) 0.0342(18) 0.047(2) -0.0069(16) 0.0235(17) 0.0012(16)
C4 0.0322(18) 0.046(2) 0.059(2) -0.0062(17) 0.0143(16) 0.0014(16)
C5 0.0327(18) 0.0418(19) 0.046(2) -0.0009(15) 0.0068(15) 0.0044(15)
C6 0.0318(17) 0.0372(17) 0.0289(18) -0.0052(14) 0.0029(13) 0.0027(14)
C7 0.0262(16) 0.0428(18) 0.0367(19) -0.0019(15) 0.0021(14) 0.0045(14)
C8 0.0284(16) 0.0404(18) 0.0375(19) 0.0013(15) -0.0011(14) 0.0045(14)
C9 0.0426(18) 0.0448(19) 0.042(2) 0.0036(16) -0.0022(15) -0.0027(16)
C10 0.058(2) 0.045(2) 0.061(2) 0.0118(17) -0.0121(19) 0.0022(17)
C11 0.057(2) 0.050(2) 0.075(3) -0.004(2) -0.006(2) 0.0223(19)
C12 0.0367(19) 0.056(2) 0.051(2) -0.0085(17) -0.0002(16) 0.0147(16)
C13 0.0290(16) 0.0379(18) 0.041(2) -0.0050(15) 0.0009(15) 0.0052(14)
C14 0.0324(18) 0.0422(19) 0.047(2) -0.0086(16) 0.0070(15) 0.0059(15)
C15 0.0347(17) 0.0344(17) 0.0304(18) -0.0034(14) 0.0012(14) 0.0008(14)
C16 0.0347(17) 0.044(2) 0.0373(19) -0.0040(15) 0.0049(14) -0.0008(15)
C17 0.0375(19) 0.046(2) 0.044(2) -0.0109(16) 0.0012(16) 0.0061(15)
C18 0.051(2) 0.0330(19) 0.039(2) -0.0053(15) -0.0051(16) -0.0042(17)
C19 0.0425(19) 0.046(2) 0.042(2) -0.0025(16) 0.0064(16) -0.0070(16)
C20 0.0373(18) 0.042(2) 0.0401(19) -0.0080(15) 0.0068(15) 0.0008(15)
C21 0.084(3) 0.048(2) 0.094(3) 0.007(2) 0.011(2) -0.023(2)
C22 0.044(2) 0.0378(19) 0.0308(19) 0.0009(15) 0.0138(16) -0.0008(17)
C23 0.0441(19) 0.0361(17) 0.0366(19) -0.0023(16) 0.0047(15) -0.0046(16)
C24 0.046(2) 0.0434(19) 0.078(3) -0.0083(19) 0.0129(17) -0.0088(17)
C25 0.067(2) 0.038(2) 0.069(3) 0.0029(18) 0.0009(19) 0.0019(17)
C26 0.087(3) 0.058(2) 0.053(2) -0.0066(18) 0.025(2) -0.009(2)
N1 0.0341(14) 0.0333(14) 0.0336(15) -0.0001(12) 0.0003(12) 0.0002(12)
O1 0.0344(11) 0.0568(14) 0.0416(14) -0.0080(10) 0.0107(10) 0.0003(10)
O2 0.0649(15) 0.0378(14) 0.0633(16) -0.0028(12) -0.0023(12) -0.0052(12)
O3 0.0535(13) 0.0347(12) 0.0415(13) 0.0032(10) -0.0034(10) -0.0041(11)
O4 0.0379(12) 0.0398(13) 0.0424(13) 0.0058(10) -0.0023(10) -0.0003(10)

loop_
_geom_bond_atom_site_label_1
_geom_bond_atom_site_label_2
_geom_bond_distance
_geom_bond_site_symmetry_2
_geom_bond_publ_flag
Br1 C3 1.902(3) . ?
C1 C2 1.379(4) . ?
C1 C6 1.391(4) . ?
C1 H1 0.9500 . ?
C2 C3 1.385(4) . ?
C2 H2 0.9500 . ?
C3 C4 1.376(4) . ?
C4 C5 1.374(4) . ?
C4 H4 0.9500 . ?
C5 C6 1.393(3) . ?
C5 H5 0.9500 . ?
C6 C7 1.508(4) . ?
C7 O1 1.433(3) . ?
C7 C8 1.544(4) . ?
C7 H7 1.0000 . ?
C8 C13 1.504(4) . ?
C8 C9 1.538(4) . ?
C8 H8 1.0000 . ?
C9 C10 1.532(4) . ?
C9 H9A 0.9900 . ?
C9 H9B 0.9900 . ?
C10 C11 1.521(4) . ?
C10 H10A 0.9900 . ?
C10 H10B 0.9900 . ?
C11 C12 1.526(4) . ?
C11 H11A 0.9900 . ?
C11 H11B 0.9900 . ?
C12 C13 1.504(4) . ?
C12 H12A 0.9900 . ?
C12 H12B 0.9900 . ?
C13 C14 1.326(4) . ?
C14 N1 1.445(3) . ?
C14 H14 0.9500 . ?
C15 C20 1.377(4) . ?
C15 C16 1.381(4) . ?
C15 N1 1.439(3) . ?
C16 C17 1.380(4) . ?
C16 H16 0.9500 . ?
C17 C18 1.392(4) . ?
C17 H17 0.9500 . ?
C18 O2 1.370(3) . ?
C18 C19 1.372(4) . ?
C19 C20 1.390(4) . ?
C19 H19 0.9500 . ?
C20 H20 0.9500 . ?
C21 O2 1.421(4) . ?
C21 H21A 0.9800 . ?
C21 H21B 0.9800 . ?
C21 H21C 0.9800 . ?
C22 O4 1.222(3) . ?
C22 O3 1.338(3) . ?
C22 N1 1.369(3) . ?
C23 O3 1.478(3) . ?
C23 C26 1.509(4) . ?
C23 C25 1.510(4) . ?
C23 C24 1.516(4) . ?
C24 H24A 0.9800 . ?
C24 H24B 0.9800 . ?
C24 H24C 0.9800 . ?
C25 H25A 0.9800 . ?
C25 H25B 0.9800 . ?
C25 H25C 0.9800 . ?
C26 H26A 0.9800 . ?
C26 H26B 0.9800 . ?
C26 H26C 0.9800 . ?
O1 H1A 0.8400 . ?
